data_7046358
loop_
_publ_author_name
'Lemmerz, L. E.'
'Spaniol, T. P.'
'Okuda, J.'

_publ_section_title
;
 1,4-Dihydropyridyl complexes of magnesium: synthesis by pyridine
 insertion into the magnesium-silicon bond of triphenylsilyls and
 catalytic pyridine hydrofunctionalization.
;
_journal_issue 36
_journal_name_full 'Dalton transactions (Cambridge, England : 2003)'
_journal_page_first 12553
_journal_page_last 12561
_journal_paper_doi 10.1039/c8dt01466c
_journal_volume 47
_journal_year 2018
_chemical_formula_moiety '2(C30 H32 Mg N6), 5(C5 H5 N)'
_chemical_formula_sum 'C85 H89 Mg2 N17'
_chemical_formula_weight 1397.35
_chemical_properties_physical Air-sensitive,Moisture-sensitive,Oxygen-sensitive
_space_group_crystal_system monoclinic
_space_group_IT_number 15
_space_group_name_Hall '-I 2ya'
_space_group_name_H-M_alt 'I 1 2/a 1'
_symmetry_space_group_name_Hall '-I 2ya'
_symmetry_space_group_name_H-M 'I 1 2/a 1'
_atom_sites_solution_hydrogens mixed
_audit_creation_method SHELXL-2013
_audit_update_record
;
2018-04-06 deposited with the CCDC.
2018-05-15 downloaded from the CCDC.
;
_cell_angle_alpha 90
_cell_angle_beta 101.021(5)
_cell_angle_gamma 90
_cell_formula_units_Z 4
_cell_length_a 21.864(4)
_cell_length_b 11.040(2)
_cell_length_c 32.266(5)
_cell_measurement_reflns_used 8789
_cell_measurement_temperature 100(2)
_cell_measurement_theta_max 27.04
_cell_measurement_theta_min 2.34
_cell_volume 7645(2)
_computing_cell_refinement 'Bruker SMART (2001)'
_computing_data_collection 'Bruker SMART (2001)'
_computing_data_reduction 'Bruker SAINT+ (1999)'
_computing_structure_refinement 'SHELXL-2013 (Sheldrick, 2013)'
_computing_structure_solution 'SIR-92 (Altomare 1992)'
_diffrn_ambient_temperature 100(2)
_diffrn_measured_fraction_theta_full 0.999
_diffrn_measured_fraction_theta_max 0.993
_diffrn_measurement_device_type 'Bruker APEX CCD'
_diffrn_measurement_method '\w scans'
_diffrn_radiation_monochromator 'multilayer optics'
_diffrn_radiation_source microsource
_diffrn_radiation_type MoK\a
_diffrn_radiation_wavelength 0.71073
_diffrn_reflns_av_R_equivalents 0.0621
_diffrn_reflns_av_unetI/netI 0.0501
_diffrn_reflns_Laue_measured_fraction_full 0.999
_diffrn_reflns_Laue_measured_fraction_max 0.993
_diffrn_reflns_limit_h_max 29
_diffrn_reflns_limit_h_min -29
_diffrn_reflns_limit_k_max 14
_diffrn_reflns_limit_k_min -14
_diffrn_reflns_limit_l_max 43
_diffrn_reflns_limit_l_min -43
_diffrn_reflns_number 52336
_diffrn_reflns_point_group_measured_fraction_full 0.999
_diffrn_reflns_point_group_measured_fraction_max 0.993
_diffrn_reflns_theta_full 25.242
_diffrn_reflns_theta_max 28.449
_diffrn_reflns_theta_min 1.898
_exptl_absorpt_coefficient_mu 0.089
_exptl_absorpt_correction_T_max 0.7459
_exptl_absorpt_correction_T_min 0.5976
_exptl_absorpt_correction_type multi-scan
_exptl_absorpt_process_details 'Sadabs Bruker'
_exptl_crystal_colour orange
_exptl_crystal_density_diffrn 1.214
_exptl_crystal_description rod
_exptl_crystal_F_000 2968
_exptl_crystal_recrystallization_method 'Re-crystallisation from solvent: pentane, n-hexane'
_exptl_crystal_size_max 0.430
_exptl_crystal_size_mid 0.320
_exptl_crystal_size_min 0.310
_refine_diff_density_max 0.400
_refine_diff_density_min -0.288
_refine_diff_density_rms 0.052
_refine_ls_extinction_method none
_refine_ls_goodness_of_fit_ref 1.037
_refine_ls_hydrogen_treatment mixed
_refine_ls_matrix_type full
_refine_ls_number_parameters 617
_refine_ls_number_reflns 9582
_refine_ls_number_restraints 0
_refine_ls_restrained_S_all 1.037
_refine_ls_R_factor_all 0.0640
_refine_ls_R_factor_gt 0.0498
_refine_ls_shift/su_max 0.001
_refine_ls_shift/su_mean 0.000
_refine_ls_structure_factor_coef Fsqd
_refine_ls_weighting_details 'w=1/[\s^2^(Fo^2^)+(0.0440P)^2^+8.8184P] where P=(Fo^2^+2Fc^2^)/3'
_refine_ls_weighting_scheme calc
_refine_ls_wR_factor_gt 0.1223
_refine_ls_wR_factor_ref 0.1306
_reflns_Friedel_coverage 0.000
_reflns_number_gt 7626
_reflns_number_total 9582
_reflns_threshold_expression 'I > 2\s(I)'
_cod_data_source_file c8dt01466c2.cif
_cod_data_source_block 3
_cod_depositor_comments 'Adding full bibliography for 7046358--7046360.cif.'
_cod_database_code 7046358
_shelx_space_group_comment
;
The symmetry employed for this shelxl refinement is uniquely defined
by the following loop, which should always be used as a source of
symmetry information in preference to the above space-group names.
They are only intended as comments.
;
_shelx_estimated_absorpt_t_min 0.963
_shelx_estimated_absorpt_t_max 0.973
_shelxl_version_number 2013-4

loop_
_space_group_symop_operation_xyz
'x, y, z'
'-x+1/2, y, -z'
'x+1/2, y+1/2, z+1/2'
'-x+1, y+1/2, -z+1/2'
'-x, -y, -z'
'x-1/2, -y, z'
'-x+1/2, -y+1/2, -z+1/2'
'x, -y+1/2, z+1/2'

loop_
_atom_site_label
_atom_site_type_symbol
_atom_site_fract_x
_atom_site_fract_y
_atom_site_fract_z
_atom_site_U_iso_or_equiv
_atom_site_adp_type
_atom_site_occupancy
_atom_site_site_symmetry_order
_atom_site_calc_flag
_atom_site_refinement_flags_posn
_atom_site_refinement_flags_adp
_atom_site_refinement_flags_occupancy
_atom_site_disorder_assembly
_atom_site_disorder_group
Mg1 Mg 0.98484(2) 0.21614(4) 0.13740(2) 0.01831(12) Uani 1 1 d . . . . .
N1 N 1.04573(6) 0.36613(11) 0.13914(4) 0.0209(2) Uani 1 1 d . . . . .
N2 N 0.92628(6) 0.05950(11) 0.13250(4) 0.0208(3) Uani 1 1 d . . . . .
N3 N 1.06694(6) 0.09083(11) 0.14032(4) 0.0203(2) Uani 1 1 d . . . . .
N4 N 0.90522(6) 0.34413(11) 0.13908(4) 0.0215(3) Uani 1 1 d . . . . .
N5 N 0.99920(6) 0.21180(11) 0.21257(4) 0.0203(2) Uani 1 1 d . . . . .
N6 N 0.96585(6) 0.22026(12) 0.06228(4) 0.0228(3) Uani 1 1 d . . . . .
C1 C 1.10648(7) 0.36472(14) 0.16135(4) 0.0202(3) Uani 1 1 d . . . . .
H1 H 1.1208(8) 0.2874(16) 0.1745(5) 0.022(4) Uiso 1 1 d . . . . .
C2 C 1.14791(7) 0.45688(15) 0.16662(5) 0.0240(3) Uani 1 1 d . . . . .
H2 H 1.1898(9) 0.4421(16) 0.1831(6) 0.025(4) Uiso 1 1 d . . . . .
C3 C 1.13267(8) 0.57943(15) 0.14707(5) 0.0295(3) Uani 1 1 d . . . . .
H3A H 1.1394(10) 0.646(2) 0.1695(7) 0.046(6) Uiso 1 1 d . . . . .
H3B H 1.1630(9) 0.6029(17) 0.1289(6) 0.030(5) Uiso 1 1 d . . . . .
C4 C 1.06649(8) 0.57751(14) 0.12306(5) 0.0263(3) Uani 1 1 d . . . . .
H4 H 1.0473(9) 0.6505(18) 0.1087(6) 0.036(5) Uiso 1 1 d . . . . .
C5 C 1.02966(7) 0.47883(14) 0.12103(5) 0.0231(3) Uani 1 1 d . . . . .
H5 H 0.9865(9) 0.4827(16) 0.1053(6) 0.026(4) Uiso 1 1 d . . . . .
C6 C 0.93954(7) -0.04613(14) 0.11228(5) 0.0236(3) Uani 1 1 d . . . . .
H6 H 0.9780(8) -0.0444(16) 0.1017(6) 0.026(4) Uiso 1 1 d . . . . .
C7 C 0.90456(8) -0.14680(15) 0.10506(5) 0.0270(3) Uani 1 1 d . . . . .
H7 H 0.9196(9) -0.2121(18) 0.0899(6) 0.034(5) Uiso 1 1 d . . . . .
C8 C 0.84404(9) -0.16082(16) 0.11985(5) 0.0323(4) Uani 1 1 d . . . . .
H8A H 0.8464(10) -0.230(2) 0.1406(7) 0.049(6) Uiso 1 1 d . . . . .
H8B H 0.8097(10) -0.185(2) 0.0961(7) 0.044(6) Uiso 1 1 d . . . . .
C9 C 0.82969(7) -0.04329(15) 0.13972(5) 0.0250(3) Uani 1 1 d . . . . .
H9 H 0.7909(9) -0.0344(17) 0.1486(6) 0.030(5) Uiso 1 1 d . . . . .
C10 C 0.86883(7) 0.05224(14) 0.14444(4) 0.0206(3) Uani 1 1 d . . . . .
H10 H 0.8570(8) 0.1244(17) 0.1577(6) 0.024(4) Uiso 1 1 d . . . . .
C11 C 1.07604(7) -0.00233(14) 0.16764(5) 0.0233(3) Uani 1 1 d . . . . .
H11 H 1.0461(9) -0.0089(16) 0.1860(6) 0.027(5) Uiso 1 1 d . . . . .
C12 C 1.12213(8) -0.08842(15) 0.16817(5) 0.0289(3) Uani 1 1 d . . . . .
H12 H 1.1247(9) -0.1533(19) 0.1884(6) 0.038(5) Uiso 1 1 d . . . . .
C13 C 1.16103(8) -0.07924(15) 0.13905(6) 0.0301(4) Uani 1 1 d . . . . .
H13 H 1.1955(10) -0.137(2) 0.1385(7) 0.047(6) Uiso 1 1 d . . . . .
C14 C 1.15269(7) 0.01726(16) 0.11097(5) 0.0275(3) Uani 1 1 d . . . . .
H14 H 1.1789(9) 0.0318(17) 0.0901(6) 0.033(5) Uiso 1 1 d . . . . .
C15 C 1.10569(7) 0.09976(14) 0.11272(5) 0.0222(3) Uani 1 1 d . . . . .
H15 H 1.0981(8) 0.1698(17) 0.0928(6) 0.025(4) Uiso 1 1 d . . . . .
C16 C 0.85173(7) 0.33791(15) 0.11084(5) 0.0246(3) Uani 1 1 d . . . . .
H16 H 0.8498(8) 0.2748(17) 0.0904(6) 0.025(4) Uiso 1 1 d . . . . .
C17 C 0.80218(8) 0.41631(16) 0.11092(6) 0.0308(4) Uani 1 1 d . . . . .
H17 H 0.7664(10) 0.4058(18) 0.0904(6) 0.037(5) Uiso 1 1 d . . . . .
C18 C 0.80740(8) 0.50481(16) 0.14157(6) 0.0319(4) Uani 1 1 d . . . . .
H18 H 0.7736(9) 0.5604(18) 0.1433(6) 0.035(5) Uiso 1 1 d . . . . .
C19 C 0.86235(8) 0.51326(16) 0.17077(6) 0.0321(4) Uani 1 1 d . . . . .
H19 H 0.8689(10) 0.573(2) 0.1934(7) 0.043(6) Uiso 1 1 d . . . . .
C20 C 0.90978(7) 0.43214(15) 0.16833(5) 0.0272(3) Uani 1 1 d . . . . .
H20 H 0.9487(9) 0.4380(17) 0.1865(6) 0.031(5) Uiso 1 1 d . . . . .
C21 C 1.03478(7) 0.29249(14) 0.23753(5) 0.0230(3) Uani 1 1 d . . . . .
H21 H 1.0582(8) 0.3484(17) 0.2244(6) 0.026(4) Uiso 1 1 d . . . . .
C22 C 1.03874(7) 0.29836(14) 0.28097(5) 0.0242(3) Uani 1 1 d . . . . .
H22 H 1.0661(9) 0.3579(18) 0.2970(6) 0.032(5) Uiso 1 1 d . . . . .
C23 C 1.00414(7) 0.21772(14) 0.30002(5) 0.0241(3) Uani 1 1 d . . . . .
H23 H 1.0061(8) 0.2185(16) 0.3305(6) 0.025(4) Uiso 1 1 d . . . . .
C24 C 0.96720(7) 0.13381(15) 0.27495(5) 0.0246(3) Uani 1 1 d . . . . .
H24 H 0.9425(8) 0.0759(16) 0.2873(6) 0.025(4) Uiso 1 1 d . . . . .
C25 C 0.96646(7) 0.13373(14) 0.23173(5) 0.0219(3) Uani 1 1 d . . . . .
H25 H 0.9420(8) 0.0749(16) 0.2139(5) 0.020(4) Uiso 1 1 d . . . . .
C26 C 1.00125(7) 0.28638(16) 0.04101(5) 0.0267(3) Uani 1 1 d . . . . .
H26 H 1.0334(9) 0.3395(17) 0.0581(6) 0.028(5) Uiso 1 1 d . . . . .
C27 C 0.99684(9) 0.27923(19) -0.00248(5) 0.0373(4) Uani 1 1 d . . . . .
H27 H 1.0255(11) 0.328(2) -0.0144(7) 0.053(6) Uiso 1 1 d . . . . .
C28 C 0.95440(10) 0.2002(2) -0.02526(5) 0.0434(5) Uani 1 1 d . . . . .
H28 H 0.9518(10) 0.191(2) -0.0560(7) 0.052(6) Uiso 1 1 d . . . . .
C29 C 0.91667(9) 0.1333(2) -0.00404(5) 0.0380(4) Uani 1 1 d . . . . .
H29 H 0.8872(11) 0.074(2) -0.0184(7) 0.053(6) Uiso 1 1 d . . . . .
C30 C 0.92366(7) 0.14622(16) 0.03933(5) 0.0276(3) Uani 1 1 d . . . . .
H30 H 0.8979(8) 0.1005(17) 0.0547(6) 0.027(5) Uiso 1 1 d . . . . .
N7 N 0.17174(7) 0.27894(15) 0.03678(5) 0.0382(4) Uani 1 1 d . . . . .
C31 C 0.16870(9) 0.28787(19) -0.00496(6) 0.0388(4) Uani 1 1 d . . . . .
H31 H 0.1750(10) 0.213(2) -0.0197(7) 0.045(6) Uiso 1 1 d . . . . .
C32 C 0.15520(9) 0.39408(18) -0.02764(6) 0.0355(4) Uani 1 1 d . . . . .
H32 H 0.1536(10) 0.397(2) -0.0586(7) 0.049(6) Uiso 1 1 d . . . . .
C33 C 0.14307(9) 0.49732(18) -0.00656(6) 0.0362(4) Uani 1 1 d . . . . .
H33 H 0.1318(11) 0.574(2) -0.0215(7) 0.056(7) Uiso 1 1 d . . . . .
C34 C 0.14482(9) 0.49014(18) 0.03637(6) 0.0363(4) Uani 1 1 d . . . . .
H34 H 0.1345(11) 0.559(2) 0.0524(7) 0.051(6) Uiso 1 1 d . . . . .
C35 C 0.15988(8) 0.38093(18) 0.05655(5) 0.0343(4) Uani 1 1 d . . . . .
H35 H 0.1630(9) 0.3743(19) 0.0861(7) 0.038(5) Uiso 1 1 d . . . . .
C36 C 0.75361(12) 0.22740(18) 0.02154(7) 0.0580(6) Uani 0.5 1 d . . P A 1
H36 H 0.7571 0.3019 0.0366 0.070 Uiso 0.5 1 calc R U P A 1
C37 C 0.75579(8) 0.12342(19) 0.04226(6) 0.0373(4) Uani 1 1 d . . . A 1
H37 H 0.7595 0.1243 0.0721 0.045 Uiso 1 1 calc R U . A 1
C38 C 0.75285(11) 0.01480(19) 0.02161(7) 0.0518(6) Uani 1 1 d . . . A 1
H38 H 0.7547 -0.0592 0.0368 0.062 Uiso 1 1 calc R U . A 1
N8 N 0.75361(12) 0.22740(18) 0.02154(7) 0.0580(6) Uani 0.5 1 d . . P B 2
C39 C 0.29692(8) 0.73695(18) 0.22800(6) 0.0360(4) Uani 1 1 d . . . C 1
H39 H 0.3297 0.7293 0.2127 0.043 Uiso 1 1 calc R U . C 1
C40 C 0.28264(9) 0.84885(18) 0.24211(6) 0.0472(5) Uani 0.5 1 d . . P C 1
H40 H 0.3058 0.9177 0.2365 0.057 Uiso 0.5 1 calc R U P C 1
C41 C 0.23540(9) 0.86283(18) 0.26424(6) 0.0374(4) Uani 1 1 d . . . C 1
H41 H 0.2255 0.9404 0.2739 0.045 Uiso 1 1 calc R U . C 1
N9 N 0.28264(9) 0.84885(18) 0.24211(6) 0.0472(5) Uani 0.5 1 d . . P D 2
C42 C 0.76629(8) 0.66221(16) 0.27915(5) 0.0319(4) Uani 1 1 d . . . E 1
H42 H 0.7769 0.6013 0.3001 0.038 Uiso 1 1 calc R U . E 1
C43 C 0.80518(8) 0.68467(16) 0.25211(5) 0.0353(4) Uani 0.5 1 d . . P E 1
H43 H 0.8426 0.6400 0.2533 0.042 Uiso 0.5 1 calc R U P E 1
C44 C 0.78827(9) 0.77417(18) 0.22315(6) 0.0364(4) Uani 1 1 d . . . E 1
H44 H 0.8149 0.7931 0.2040 0.044 Uiso 1 1 calc R U . E 1
N10 N 0.80518(8) 0.68467(16) 0.25211(5) 0.0353(4) Uani 0.5 1 d . . P F 2

loop_
_atom_site_aniso_label
_atom_site_aniso_U_11
_atom_site_aniso_U_22
_atom_site_aniso_U_33
_atom_site_aniso_U_23
_atom_site_aniso_U_13
_atom_site_aniso_U_12
Mg1 0.0179(2) 0.0185(2) 0.0190(2) 0.00005(18) 0.00494(18) -0.00105(18)
N1 0.0217(6) 0.0193(6) 0.0219(6) 0.0024(5) 0.0050(5) -0.0011(5)
N2 0.0221(6) 0.0204(6) 0.0209(6) -0.0031(5) 0.0066(5) -0.0032(5)
N3 0.0195(6) 0.0195(6) 0.0225(6) -0.0008(5) 0.0053(5) -0.0017(5)
N4 0.0202(6) 0.0209(6) 0.0243(6) -0.0002(5) 0.0063(5) -0.0008(5)
N5 0.0220(6) 0.0205(6) 0.0187(6) -0.0002(5) 0.0049(5) 0.0000(5)
N6 0.0190(6) 0.0295(7) 0.0204(6) 0.0017(5) 0.0051(5) 0.0016(5)
C1 0.0228(7) 0.0197(7) 0.0194(7) -0.0012(5) 0.0073(5) -0.0004(6)
C2 0.0245(7) 0.0270(8) 0.0219(7) -0.0033(6) 0.0080(6) -0.0045(6)
C3 0.0403(9) 0.0231(8) 0.0277(8) -0.0031(6) 0.0128(7) -0.0113(7)
C4 0.0390(9) 0.0194(7) 0.0235(7) 0.0024(6) 0.0140(6) 0.0017(6)
C5 0.0265(7) 0.0229(7) 0.0214(7) 0.0025(6) 0.0088(6) 0.0027(6)
C6 0.0251(7) 0.0253(8) 0.0202(7) -0.0037(6) 0.0040(6) -0.0012(6)
C7 0.0336(8) 0.0213(8) 0.0242(7) -0.0011(6) 0.0008(6) -0.0007(6)
C8 0.0419(9) 0.0267(9) 0.0276(8) 0.0020(7) 0.0051(7) -0.0135(7)
C9 0.0211(7) 0.0297(8) 0.0239(7) 0.0074(6) 0.0037(6) -0.0031(6)
C10 0.0217(7) 0.0230(7) 0.0175(6) 0.0035(6) 0.0045(5) 0.0004(6)
C11 0.0243(7) 0.0200(7) 0.0261(7) -0.0001(6) 0.0062(6) -0.0021(6)
C12 0.0299(8) 0.0214(8) 0.0338(8) 0.0015(7) 0.0022(6) 0.0002(6)
C13 0.0244(7) 0.0264(8) 0.0387(9) -0.0054(7) 0.0037(7) 0.0063(6)
C14 0.0229(7) 0.0329(9) 0.0278(8) -0.0066(7) 0.0074(6) -0.0004(6)
C15 0.0205(7) 0.0244(8) 0.0218(7) -0.0011(6) 0.0041(5) -0.0014(6)
C16 0.0229(7) 0.0266(8) 0.0248(7) 0.0015(6) 0.0060(6) 0.0003(6)
C17 0.0207(7) 0.0369(9) 0.0342(9) 0.0055(7) 0.0038(6) 0.0017(7)
C18 0.0242(8) 0.0279(8) 0.0468(10) 0.0047(7) 0.0151(7) 0.0061(7)
C19 0.0295(8) 0.0262(8) 0.0430(10) -0.0071(7) 0.0126(7) 0.0009(7)
C20 0.0235(7) 0.0240(8) 0.0334(8) -0.0048(6) 0.0036(6) -0.0002(6)
C21 0.0250(7) 0.0228(8) 0.0220(7) -0.0002(6) 0.0067(6) -0.0026(6)
C22 0.0267(7) 0.0241(8) 0.0211(7) -0.0032(6) 0.0030(6) -0.0008(6)
C23 0.0296(8) 0.0253(8) 0.0177(7) 0.0007(6) 0.0056(6) 0.0032(6)
C24 0.0293(8) 0.0245(8) 0.0211(7) 0.0030(6) 0.0077(6) -0.0011(6)
C25 0.0247(7) 0.0217(7) 0.0193(7) -0.0002(6) 0.0040(5) -0.0018(6)
C26 0.0226(7) 0.0342(9) 0.0243(7) 0.0028(6) 0.0067(6) -0.0014(6)
C27 0.0362(9) 0.0535(12) 0.0243(8) 0.0056(8) 0.0112(7) -0.0067(8)
C28 0.0473(11) 0.0647(14) 0.0178(8) 0.0014(8) 0.0054(7) -0.0075(10)
C29 0.0334(9) 0.0557(12) 0.0228(8) -0.0024(8) -0.0001(7) -0.0096(8)
C30 0.0228(7) 0.0375(9) 0.0222(7) 0.0008(6) 0.0035(6) -0.0032(7)
N7 0.0379(8) 0.0445(9) 0.0311(8) 0.0020(7) 0.0041(6) 0.0042(7)
C31 0.0450(10) 0.0418(11) 0.0316(9) -0.0049(8) 0.0121(8) 0.0092(8)
C32 0.0418(10) 0.0413(10) 0.0254(8) -0.0031(7) 0.0112(7) -0.0038(8)
C33 0.0427(10) 0.0312(9) 0.0358(9) -0.0018(7) 0.0103(8) -0.0079(8)
C34 0.0411(10) 0.0372(10) 0.0332(9) -0.0105(8) 0.0134(7) -0.0097(8)
C35 0.0316(9) 0.0490(11) 0.0231(8) -0.0060(7) 0.0072(6) -0.0097(8)
C36 0.0837(16) 0.0355(10) 0.0637(13) -0.0151(9) 0.0360(12) -0.0180(10)
C37 0.0265(8) 0.0549(12) 0.0294(8) 0.0062(8) 0.0025(7) -0.0081(8)
C38 0.0636(13) 0.0329(10) 0.0727(14) 0.0199(10) 0.0479(12) 0.0138(10)
N8 0.0837(16) 0.0355(10) 0.0637(13) -0.0151(9) 0.0360(12) -0.0180(10)
C39 0.0320(9) 0.0425(11) 0.0339(9) 0.0056(8) 0.0071(7) -0.0030(8)
C40 0.0424(10) 0.0462(11) 0.0508(11) 0.0107(9) 0.0029(8) -0.0133(8)
C41 0.0366(9) 0.0351(10) 0.0402(10) 0.0007(8) 0.0063(8) -0.0081(8)
N9 0.0424(10) 0.0462(11) 0.0508(11) 0.0107(9) 0.0029(8) -0.0133(8)
C42 0.0360(9) 0.0287(9) 0.0290(8) 0.0065(7) 0.0011(7) -0.0016(7)
C43 0.0349(8) 0.0364(9) 0.0349(8) 0.0065(7) 0.0072(7) 0.0068(7)
C44 0.0370(9) 0.0446(11) 0.0307(8) 0.0094(8) 0.0146(7) 0.0006(8)
N10 0.0349(8) 0.0364(9) 0.0349(8) 0.0065(7) 0.0072(7) 0.0068(7)

loop_
_atom_type_symbol
_atom_type_description
_atom_type_scat_dispersion_real
_atom_type_scat_dispersion_imag
_atom_type_scat_source
C C 0.0033 0.0016 'International Tables Vol C Tables 4.2.6.8 and 6.1.1.4'
H H 0.0000 0.0000 'International Tables Vol C Tables 4.2.6.8 and 6.1.1.4'
N N 0.0061 0.0033 'International Tables Vol C Tables 4.2.6.8 and 6.1.1.4'
Mg Mg 0.0486 0.0363 'International Tables Vol C Tables 4.2.6.8 and 6.1.1.4'

loop_
_geom_angle_atom_site_label_1
_geom_angle_atom_site_label_2
_geom_angle_atom_site_label_3
_geom_angle
_geom_angle_site_symmetry_1
_geom_angle_site_symmetry_3
N1 Mg1 N2 176.21(5) . .
N1 Mg1 N4 89.63(5) . .
N2 Mg1 N4 93.12(5) . .
N1 Mg1 N3 89.27(5) . .
N2 Mg1 N3 88.14(5) . .
N4 Mg1 N3 176.15(5) . .
N1 Mg1 N6 89.92(5) . .
N2 Mg1 N6 87.41(5) . .
N4 Mg1 N6 91.57(5) . .
N3 Mg1 N6 92.11(5) . .
N1 Mg1 N5 91.65(5) . .
N2 Mg1 N5 91.11(5) . .
N4 Mg1 N5 86.56(5) . .
N3 Mg1 N5 89.78(5) . .
N6 Mg1 N5 177.56(5) . .
C1 N1 C5 111.59(12) . .
C1 N1 Mg1 122.76(10) . .
C5 N1 Mg1 125.53(10) . .
C10 N2 C6 111.27(12) . .
C10 N2 Mg1 126.03(10) . .
C6 N2 Mg1 122.39(10) . .
C11 N3 C15 117.21(13) . .
C11 N3 Mg1 120.92(10) . .
C15 N3 Mg1 121.65(10) . .
C16 N4 C20 116.89(13) . .
C16 N4 Mg1 121.99(10) . .
C20 N4 Mg1 121.11(10) . .
C25 N5 C21 116.58(12) . .
C25 N5 Mg1 120.15(10) . .
C21 N5 Mg1 122.97(10) . .
C26 N6 C30 116.78(13) . .
C26 N6 Mg1 121.68(10) . .
C30 N6 Mg1 121.15(10) . .
C2 C1 N1 127.65(14) . .
C2 C1 H1 116.9(10) . .
N1 C1 H1 115.5(10) . .
C1 C2 C3 122.38(15) . .
C1 C2 H2 118.5(11) . .
C3 C2 H2 119.1(11) . .
C2 C3 C4 108.51(13) . .
C2 C3 H3A 111.1(12) . .
C4 C3 H3A 111.6(12) . .
C2 C3 H3B 111.2(11) . .
C4 C3 H3B 112.5(11) . .
H3A C3 H3B 101.9(16) . .
C5 C4 C3 122.86(15) . .
C5 C4 H4 116.3(11) . .
C3 C4 H4 120.8(11) . .
C4 C5 N1 126.99(15) . .
C4 C5 H5 119.7(11) . .
N1 C5 H5 113.3(11) . .
C7 C6 N2 127.63(15) . .
C7 C6 H6 117.4(11) . .
N2 C6 H6 114.9(11) . .
C6 C7 C8 122.58(15) . .
C6 C7 H7 118.0(12) . .
C8 C7 H7 119.4(12) . .
C7 C8 C9 108.36(13) . .
C7 C8 H8A 110.7(13) . .
C9 C8 H8A 110.9(13) . .
C7 C8 H8B 111.3(12) . .
C9 C8 H8B 111.4(13) . .
H8A C8 H8B 104.2(17) . .
C10 C9 C8 122.84(14) . .
C10 C9 H9 117.9(12) . .
C8 C9 H9 119.2(12) . .
C9 C10 N2 127.14(14) . .
C9 C10 H10 118.6(11) . .
N2 C10 H10 114.3(11) . .
N3 C11 C12 123.36(14) . .
N3 C11 H11 115.3(11) . .
C12 C11 H11 121.2(11) . .
C11 C12 C13 118.78(15) . .
C11 C12 H12 117.9(12) . .
C13 C12 H12 123.3(12) . .
C12 C13 C14 118.52(15) . .
C12 C13 H13 122.2(13) . .
C14 C13 H13 119.2(13) . .
C15 C14 C13 119.02(15) . .
C15 C14 H14 117.3(11) . .
C13 C14 H14 123.7(11) . .
N3 C15 C14 123.09(15) . .
N3 C15 H15 115.8(10) . .
C14 C15 H15 121.1(10) . .
N4 C16 C17 123.17(15) . .
N4 C16 H16 115.2(11) . .
C17 C16 H16 121.6(11) . .
C18 C17 C16 119.06(16) . .
C18 C17 H17 122.9(13) . .
C16 C17 H17 118.1(13) . .
C17 C18 C19 118.62(15) . .
C17 C18 H18 122.0(12) . .
C19 C18 H18 119.4(12) . .
C18 C19 C20 118.77(16) . .
C18 C19 H19 122.8(13) . .
C20 C19 H19 118.5(13) . .
N4 C20 C19 123.48(15) . .
N4 C20 H20 115.1(12) . .
C19 C20 H20 121.3(12) . .
N5 C21 C22 123.54(14) . .
N5 C21 H21 117.5(11) . .
C22 C21 H21 119.0(11) . .
C23 C22 C21 118.91(14) . .
C23 C22 H22 122.2(11) . .
C21 C22 H22 118.8(11) . .
C24 C23 C22 118.54(14) . .
C24 C23 H23 120.2(10) . .
C22 C23 H23 121.3(10) . .
C23 C24 C25 118.69(14) . .
C23 C24 H24 120.7(11) . .
C25 C24 H24 120.6(11) . .
N5 C25 C24 123.73(14) . .
N5 C25 H25 116.3(10) . .
C24 C25 H25 119.9(10) . .
N6 C26 C27 123.30(16) . .
N6 C26 H26 116.7(10) . .
C27 C26 H26 119.9(10) . .
C28 C27 C26 118.93(16) . .
C28 C27 H27 124.4(14) . .
C26 C27 H27 116.6(14) . .
C27 C28 C29 118.59(16) . .
C27 C28 H28 120.3(13) . .
C29 C28 H28 121.1(13) . .
C28 C29 C30 118.95(17) . .
C28 C29 H29 121.9(14) . .
C30 C29 H29 119.0(14) . .
N6 C30 C29 123.41(15) . .
N6 C30 H30 116.3(11) . .
C29 C30 H30 120.3(11) . .
C31 N7 C35 116.02(17) . .
N7 C31 C32 123.97(18) . .
N7 C31 H31 116.2(13) . .
C32 C31 H31 119.8(13) . .
C33 C32 C31 118.76(17) . .
C33 C32 H32 119.6(13) . .
C31 C32 H32 121.7(13) . .
C32 C33 C34 118.46(18) . .
C32 C33 H33 121.8(14) . .
C34 C33 H33 119.7(14) . .
C35 C34 C33 118.81(17) . .
C35 C34 H34 119.6(13) . .
C33 C34 H34 121.5(14) . .
N7 C35 C34 123.96(16) . .
N7 C35 H35 115.5(13) . .
C34 C35 H35 120.5(13) . .
C37 C36 C36 119.91(12) . 2_655
C37 C36 H36 120.0 . .
C36 C36 H36 120.0 2_655 .
C36 C37 C38 121.34(18) . .
C36 C37 H37 119.3 . .
C38 C37 H37 119.3 . .
C37 C38 C38 118.72(11) . 2_655
C37 C38 H38 120.6 . .
C38 C38 H38 120.6 2_655 .
C41 C39 C40 120.63(17) 7_565 .
C41 C39 H39 119.7 7_565 .
C40 C39 H39 119.7 . .
C41 C40 C39 121.02(17) . .
C41 C40 H40 119.5 . .
C39 C40 H40 119.5 . .
C39 C41 C40 118.35(19) 7_565 .
C39 C41 H41 120.8 7_565 .
C40 C41 H41 120.8 . .
C43 C42 C44 121.21(16) . 7_665
C43 C42 H42 119.4 . .
C44 C42 H42 119.4 7_665 .
C42 C43 C44 116.99(16) . .
C42 C43 H43 121.5 . .
C44 C43 H43 121.5 . .
C43 C44 C42 121.79(16) . 7_665
C43 C44 H44 119.1 . .
C42 C44 H44 119.1 7_665 .

loop_
_geom_bond_atom_site_label_1
_geom_bond_atom_site_label_2
_geom_bond_distance
_geom_bond_site_symmetry_2
Mg1 N1 2.1186(13) .
Mg1 N2 2.1396(13) .
Mg1 N4 2.2509(13) .
Mg1 N3 2.2538(13) .
Mg1 N6 2.3799(13) .
Mg1 N5 2.3861(13) .
N1 C1 1.3836(19) .
N1 C5 1.3909(19) .
N2 C10 1.3846(18) .
N2 C6 1.3936(19) .
N3 C11 1.3445(19) .
N3 C15 1.3449(18) .
N4 C16 1.340(2) .
N4 C20 1.345(2) .
N5 C25 1.3442(19) .
N5 C21 1.3444(19) .
N6 C26 1.344(2) .
N6 C30 1.344(2) .
C1 C2 1.351(2) .
C1 H1 0.977(18) .
C2 C3 1.503(2) .
C2 H2 0.980(18) .
C3 C4 1.505(2) .
C3 H3A 1.02(2) .
C3 H3B 1.000(19) .
C4 C5 1.349(2) .
C4 H4 0.98(2) .
C5 H5 0.984(18) .
C6 C7 1.344(2) .
C6 H6 0.967(18) .
C7 C8 1.498(2) .
C7 H7 0.96(2) .
C8 C9 1.507(2) .
C8 H8A 1.01(2) .
C8 H8B 1.00(2) .
C9 C10 1.348(2) .
C9 H9 0.952(19) .
C10 H10 0.963(18) .
C11 C12 1.383(2) .
C11 H11 0.966(19) .
C12 C13 1.386(2) .
C12 H12 0.96(2) .
C13 C14 1.388(2) .
C13 H13 0.99(2) .
C14 C15 1.382(2) .
C14 H14 0.98(2) .
C15 H15 0.999(18) .
C16 C17 1.387(2) .
C16 H16 0.954(18) .
C17 C18 1.379(3) .
C17 H17 0.93(2) .
C18 C19 1.381(3) .
C18 H18 0.97(2) .
C19 C20 1.384(2) .
C19 H19 0.97(2) .
C20 H20 0.938(19) .
C21 C22 1.389(2) .
C21 H21 0.952(19) .
C22 C23 1.386(2) .
C22 H22 0.97(2) .
C23 C24 1.384(2) .
C23 H23 0.978(18) .
C24 C25 1.391(2) .
C24 H24 0.971(18) .
C25 H25 0.960(18) .
C26 C27 1.390(2) .
C26 H26 0.998(19) .
C27 C28 1.379(3) .
C27 H27 0.96(2) .
C28 C29 1.382(3) .
C28 H28 0.99(2) .
C29 C30 1.386(2) .
C29 H29 0.97(2) .
C30 H30 0.962(19) .
N7 C31 1.339(2) .
N7 C35 1.344(2) .
C31 C32 1.384(3) .
C31 H31 0.98(2) .
C32 C33 1.379(3) .
C32 H32 0.99(2) .
C33 C34 1.381(3) .
C33 H33 0.98(2) .
C34 C35 1.380(3) .
C34 H34 0.97(2) .
C35 H35 0.95(2) .
C36 C37 1.325(3) .
C36 C36 1.368(4) 2_655
C36 H36 0.9500 .
C37 C38 1.367(3) .
C37 H37 0.9500 .
C38 C38 1.376(5) 2_655
C38 H38 0.9500 .
C39 C41 1.358(3) 7_565
C39 C40 1.373(3) .
C39 H39 0.9500 .
C40 C41 1.372(3) .
C40 H40 0.9500 .
C41 C39 1.358(3) 7_565
C41 H41 0.9500 .
C42 C43 1.352(2) .
C42 C44 1.374(3) 7_665
C42 H42 0.9500 .
C43 C44 1.362(2) .
C43 H43 0.9500 .
C44 C42 1.374(3) 7_665
C44 H44 0.9500 .

loop_
_geom_torsion_atom_site_label_1
_geom_torsion_atom_site_label_2
_geom_torsion_atom_site_label_3
_geom_torsion_atom_site_label_4
_geom_torsion
_geom_torsion_site_symmetry_1
_geom_torsion_site_symmetry_4
C5 N1 C1 C2 0.4(2) . .
Mg1 N1 C1 C2 -175.80(12) . .
N1 C1 C2 C3 -1.4(2) . .
C1 C2 C3 C4 0.9(2) . .
C2 C3 C4 C5 0.3(2) . .
C3 C4 C5 N1 -1.3(2) . .
C1 N1 C5 C4 0.9(2) . .
Mg1 N1 C5 C4 177.02(12) . .
C10 N2 C6 C7 -1.7(2) . .
Mg1 N2 C6 C7 -175.66(13) . .
N2 C6 C7 C8 -2.0(3) . .
C6 C7 C8 C9 4.3(2) . .
C7 C8 C9 C10 -3.4(2) . .
C8 C9 C10 N2 0.1(2) . .
C6 N2 C10 C9 2.6(2) . .
Mg1 N2 C10 C9 176.36(12) . .
C15 N3 C11 C12 -0.8(2) . .
Mg1 N3 C11 C12 173.84(12) . .
N3 C11 C12 C13 -0.3(2) . .
C11 C12 C13 C14 1.0(2) . .
C12 C13 C14 C15 -0.7(2) . .
C11 N3 C15 C14 1.2(2) . .
Mg1 N3 C15 C14 -173.43(11) . .
C13 C14 C15 N3 -0.5(2) . .
C20 N4 C16 C17 -0.5(2) . .
Mg1 N4 C16 C17 -179.39(12) . .
N4 C16 C17 C18 -0.5(2) . .
C16 C17 C18 C19 1.0(3) . .
C17 C18 C19 C20 -0.5(3) . .
C16 N4 C20 C19 1.0(2) . .
Mg1 N4 C20 C19 179.92(13) . .
C18 C19 C20 N4 -0.5(3) . .
C25 N5 C21 C22 -0.2(2) . .
Mg1 N5 C21 C22 173.49(12) . .
N5 C21 C22 C23 -0.4(2) . .
C21 C22 C23 C24 0.4(2) . .
C22 C23 C24 C25 0.1(2) . .
C21 N5 C25 C24 0.8(2) . .
Mg1 N5 C25 C24 -173.09(12) . .
C23 C24 C25 N5 -0.8(2) . .
C30 N6 C26 C27 -1.4(2) . .
Mg1 N6 C26 C27 171.47(14) . .
N6 C26 C27 C28 -0.3(3) . .
C26 C27 C28 C29 1.6(3) . .
C27 C28 C29 C30 -1.2(3) . .
C26 N6 C30 C29 1.8(2) . .
Mg1 N6 C30 C29 -171.07(14) . .
C28 C29 C30 N6 -0.5(3) . .
C35 N7 C31 C32 0.9(3) . .
N7 C31 C32 C33 -1.1(3) . .
C31 C32 C33 C34 -0.1(3) . .
C32 C33 C34 C35 1.4(3) . .
C31 N7 C35 C34 0.5(3) . .
C33 C34 C35 N7 -1.6(3) . .
C36 C36 C37 C38 2.0(4) 2_655 .
C36 C37 C38 C38 -0.4(4) . 2_655
C41 C39 C40 C41 -0.2(3) 7_565 .
C39 C40 C41 C39 0.2(3) . 7_565
C44 C42 C43 C44 1.0(3) 7_665 .
C42 C43 C44 C42 -1.0(3) . 7_665
